data_1508009
loop_
_publ_author_name
'Thaler, Tobias'
'Haag, Benjamin'
'Gavryushin, Andrei'
'Schober, Katrin'
'Hartmann, Evelyn'
'Gschwind, Ruth M.'
'Zipse, Hendrik'
'Mayer, Peter'
'Knochel, Paul'

_publ_section_title
;
 Highly diastereoselective Csp&#x2083;-Csp&#x2082; Negishi cross-coupling
 with 1,2-, 1,3- and 1,4-substituted cycloalkylzinc compounds.
;
_journal_issue 2
_journal_name_full 'Nature chemistry'
_journal_page_first 125
_journal_page_last 130
_journal_paper_doi 10.1038/nchem.505
_journal_volume 2
_journal_year 2010
_chemical_absolute_configuration syn
_chemical_formula_moiety 'C34 H52 O'
_chemical_formula_sum 'C34 H52 O'
_chemical_formula_weight 476.776
_space_group_IT_number 4
_symmetry_cell_setting monoclinic
_symmetry_Int_Tables_number 4
_symmetry_space_group_name_Hall 'P 2yb'
_symmetry_space_group_name_H-M 'P 1 21 1'
_atom_sites_solution_hydrogens geom
_atom_sites_solution_primary direct
_atom_sites_solution_secondary difmap
_audit_block_code C34H52O_mn133_knochel
_audit_creation_date 2008-05-28
_audit_creation_method 'form98_non/compatible with shelxl97-2'
_audit_update_record 03-Jun-08
_cell_angle_alpha 90.00
_cell_angle_beta 95.5080(18)
_cell_angle_gamma 90.00
_cell_formula_units_Z 4
_cell_length_a 16.2591(5)
_cell_length_b 9.4526(3)
_cell_length_c 18.8939(5)
_cell_measurement_reflns_used 20252
_cell_measurement_temperature 200(2)
_cell_measurement_theta_max 25.028
_cell_measurement_theta_min 3.134
_cell_volume 2890.41(15)
_computing_cell_refinement 'HKL Scalepack (Otwinowski & Minor 1997)'
_computing_data_collection 'Collect (Bruker AXS BV, 1997-2004)'
_computing_data_reduction 'HKL Denzo and Scalepack (Otwinowski & Minor 1997)'
_computing_structure_refinement 'SHELXL-97 (G. M. Sheldrick. University of G\"ottingen, 97-2 version)'
_computing_structure_solution
;
A. Altomare, M. C. Burla, M. Camalli, G. L. Cascarano, C. Giacovazzo, A.
Guagliardi, A. G. G. Moliterni, G. Polidori, R. Spagna: SIR97: a new tool for
crystal structure determination and refinement; J. Appl. Crystallogr. 1999,
32, 115-119.
;
_diffrn_ambient_temperature 200(2)
_diffrn_detector_area_resol_mean 9
_diffrn_measured_fraction_theta_full 0.994
_diffrn_measured_fraction_theta_max 0.994
_diffrn_measurement_device '95mm CCD camera on \k-goniostat'
_diffrn_measurement_device_type KappaCCD
_diffrn_measurement_method 'CCD; rotation images; thick slices, phi/omega-scan'
_diffrn_orient_matrix_type 'by Bruker AXS Collect from scalepack cell'
_diffrn_orient_matrix_UB_11 -0.0509014
_diffrn_orient_matrix_UB_12 0.0249687
_diffrn_orient_matrix_UB_13 -0.0314845
_diffrn_orient_matrix_UB_21 -0.0049154
_diffrn_orient_matrix_UB_22 0.0901429
_diffrn_orient_matrix_UB_23 0.0269744
_diffrn_orient_matrix_UB_31 0.0346815
_diffrn_orient_matrix_UB_32 0.0494222
_diffrn_orient_matrix_UB_33 -0.0332932
_diffrn_radiation_collimation 0.20
_diffrn_radiation_monochromator 'MONTEL, graded multilayered X-ray optics'
_diffrn_radiation_source 'rotating anode'
_diffrn_radiation_type MoK\a
_diffrn_radiation_wavelength 0.71073
_diffrn_reflns_av_R_equivalents 0.0537
_diffrn_reflns_av_sigmaI/netI 0.0438
_diffrn_reflns_limit_h_max 19
_diffrn_reflns_limit_h_min -19
_diffrn_reflns_limit_k_max 11
_diffrn_reflns_limit_k_min -11
_diffrn_reflns_limit_l_max 22
_diffrn_reflns_limit_l_min -22
_diffrn_reflns_number 19089
_diffrn_reflns_theta_full 25.05
_diffrn_reflns_theta_max 25.05
_diffrn_reflns_theta_min 3.16
_diffrn_source_current 55.00
_diffrn_source_power 3.025
_diffrn_source_type 'FR 591 generator'
_diffrn_source_voltage 55.00
_exptl_absorpt_coefficient_mu 0.063
_exptl_absorpt_correction_type none
_exptl_crystal_colour colourless
_exptl_crystal_density_diffrn 1.09565(6)
_exptl_crystal_density_method 'not measured'
_exptl_crystal_description block
_exptl_crystal_F_000 1056
_exptl_crystal_size_max 0.29
_exptl_crystal_size_mid 0.18
_exptl_crystal_size_min 0.15
_refine_diff_density_max 0.189
_refine_diff_density_min -0.228
_refine_diff_density_rms 0.034
_refine_ls_abs_structure_details 'Flack H D (1983), Acta Cryst. A39, 876-881'
_refine_ls_abs_structure_Flack 0(2)
_refine_ls_extinction_method none
_refine_ls_goodness_of_fit_ref 1.031
_refine_ls_hydrogen_treatment constr
_refine_ls_matrix_type full
_refine_ls_number_parameters 643
_refine_ls_number_reflns 5439
_refine_ls_number_restraints 1
_refine_ls_restrained_S_all 1.031
_refine_ls_R_factor_all 0.0700
_refine_ls_R_factor_gt 0.0462
_refine_ls_shift/su_max 0.000
_refine_ls_shift/su_mean 0.000
_refine_ls_structure_factor_coef Fsqd
_refine_ls_weighting_details 'calc w=1/[\s^2^(Fo^2^)+(0.0663P)^2^+0.3301P] where P=(Fo^2^+2Fc^2^)/3'
_refine_ls_weighting_scheme calc
_refine_ls_wR_factor_gt 0.1079
_refine_ls_wR_factor_ref 0.1221
_reflns_number_gt 4138
_reflns_number_total 5439
_reflns_threshold_expression >2sigma(I)
_cod_data_source_file nchem.505-s4.cif
_cod_data_source_block mn133
_cod_original_sg_symbol_H-M 'P 21'
_cod_database_code 1508009

loop_
_symmetry_equiv_pos_as_xyz
'x, y, z'
'-x, y+1/2, -z'

loop_
_atom_site_label
_atom_site_type_symbol
_atom_site_fract_x
_atom_site_fract_y
_atom_site_fract_z
_atom_site_U_iso_or_equiv
_atom_site_adp_type
_atom_site_occupancy
_atom_site_symmetry_multiplicity
_atom_site_calc_flag
_atom_site_refinement_flags
O1 O 0.34377(13) 0.9486(3) 0.36608(13) 0.0643(7) Uani 1 1 d .
O2 O 0.88432(13) 0.3842(3) 0.71864(12) 0.0566(6) Uani 1 1 d .
C1 C 0.3157(2) 1.0468(5) 0.31157(19) 0.0617(10) Uani 1 1 d .
H1A H 0.3468 1.0329 0.2702 0.093 Uiso 1 1 calc R
H1B H 0.3242 1.1436 0.3294 0.093 Uiso 1 1 calc R
H1C H 0.2567 1.0314 0.2977 0.093 Uiso 1 1 calc R
C2 C 0.42639(18) 0.9540(4) 0.39048(16) 0.0496(8) Uani 1 1 d .
C3 C 0.4817(2) 1.0526(4) 0.36951(18) 0.0543(9) Uani 1 1 d .
H3 H 0.4641 1.1231 0.3356 0.065 Uiso 1 1 calc R
C4 C 0.5635(2) 1.0473(4) 0.39871(18) 0.0541(9) Uani 1 1 d .
H4 H 0.6012 1.1161 0.3843 0.065 Uiso 1 1 calc R
C5 C 0.59223(18) 0.9460(4) 0.44781(15) 0.0444(8) Uani 1 1 d .
C6 C 0.5351(2) 0.8478(4) 0.46723(19) 0.0595(10) Uani 1 1 d .
H6 H 0.5527 0.7758 0.5004 0.071 Uiso 1 1 calc R
C7 C 0.4532(2) 0.8521(5) 0.4396(2) 0.0643(11) Uani 1 1 d .
H7 H 0.4152 0.7844 0.4545 0.077 Uiso 1 1 calc R
C8 C 0.68224(18) 0.9452(4) 0.47655(15) 0.0431(7) Uani 1 1 d .
H8 H 0.7065 1.0374 0.4631 0.052 Uiso 1 1 calc R
C9 C 0.73193(18) 0.8273(4) 0.44429(15) 0.0433(8) Uani 1 1 d .
H9A H 0.7110 0.7342 0.4586 0.052 Uiso 1 1 calc R
H9B H 0.7236 0.8334 0.3918 0.052 Uiso 1 1 calc R
C10 C 0.82323(18) 0.8372(3) 0.46796(15) 0.0390(7) Uani 1 1 d .
C11 C 0.84708(18) 0.8436(3) 0.54860(14) 0.0374(7) Uani 1 1 d .
C12 C 0.78866(17) 0.9487(4) 0.58228(15) 0.0418(7) Uani 1 1 d .
H12A H 0.7959 0.9367 0.6346 0.050 Uiso 1 1 calc R
H12B H 0.8058 1.0462 0.5716 0.050 Uiso 1 1 calc R
C13 C 0.69686(18) 0.9323(4) 0.55721(15) 0.0450(8) Uani 1 1 d .
H13A H 0.6772 0.8388 0.5722 0.054 Uiso 1 1 calc R
H13B H 0.6648 1.0061 0.5796 0.054 Uiso 1 1 calc R
C14 C 0.8373(2) 0.6955(3) 0.57985(17) 0.0461(8) Uani 1 1 d .
H14A H 0.7826 0.6580 0.5634 0.069 Uiso 1 1 calc R
H14B H 0.8430 0.7011 0.6319 0.069 Uiso 1 1 calc R
H14C H 0.8800 0.6328 0.5642 0.069 Uiso 1 1 calc R
C15 C 0.87821(18) 0.8401(3) 0.42078(15) 0.0418(7) Uani 1 1 d .
H15 H 0.8577 0.8356 0.3720 0.050 Uiso 1 1 calc R
C16 C 0.96976(18) 0.8497(4) 0.43729(15) 0.0436(8) Uani 1 1 d .
H16A H 0.9885 0.9442 0.4230 0.052 Uiso 1 1 calc R
H16B H 0.9965 0.7781 0.4088 0.052 Uiso 1 1 calc R
C17 C 0.99783(18) 0.8264(3) 0.51636(14) 0.0378(7) Uani 1 1 d .
H17 H 0.9985 0.7225 0.5264 0.045 Uiso 1 1 calc R
C18 C 0.93758(17) 0.8980(3) 0.56268(14) 0.0363(7) Uani 1 1 d .
H18 H 0.9363 1.0003 0.5492 0.044 Uiso 1 1 calc R
C19 C 1.08414(16) 0.8847(3) 0.53434(14) 0.0362(6) Uani 1 1 d .
H19 H 1.0800 0.9890 0.5259 0.043 Uiso 1 1 calc R
C20 C 1.11965(17) 0.8667(3) 0.61255(15) 0.0376(7) Uani 1 1 d .
C21 C 1.06061(17) 0.9443(4) 0.65694(15) 0.0421(7) Uani 1 1 d .
H21A H 1.0627 1.0469 0.6467 0.051 Uiso 1 1 calc R
H21B H 1.0787 0.9305 0.7080 0.051 Uiso 1 1 calc R
C22 C 0.97127(17) 0.8919(4) 0.64165(14) 0.0423(8) Uani 1 1 d .
H22A H 0.9352 0.9499 0.6695 0.051 Uiso 1 1 calc R
H22B H 0.9682 0.7930 0.6584 0.051 Uiso 1 1 calc R
C23 C 1.1282(2) 0.7105(4) 0.63432(18) 0.0485(8) Uani 1 1 d .
H23A H 1.0736 0.6659 0.6302 0.073 Uiso 1 1 calc R
H23B H 1.1529 0.7040 0.6836 0.073 Uiso 1 1 calc R
H23C H 1.1638 0.6618 0.6030 0.073 Uiso 1 1 calc R
C24 C 1.15330(18) 0.8324(4) 0.49144(16) 0.0449(8) Uani 1 1 d .
H24A H 1.1497 0.8776 0.4440 0.054 Uiso 1 1 calc R
H24B H 1.1508 0.7285 0.4854 0.054 Uiso 1 1 calc R
C25 C 1.23329(17) 0.8772(4) 0.53693(15) 0.0434(7) Uani 1 1 d .
H25A H 1.2621 0.9526 0.5125 0.052 Uiso 1 1 calc R
H25B H 1.2711 0.7955 0.5449 0.052 Uiso 1 1 calc R
C26 C 1.20698(17) 0.9322(3) 0.60871(14) 0.0376(7) Uani 1 1 d .
H26 H 1.1992 1.0368 0.6036 0.045 Uiso 1 1 calc R
C27 C 1.27386(18) 0.9087(4) 0.67047(15) 0.0432(8) Uani 1 1 d .
H27 H 1.2858 0.8049 0.6734 0.052 Uiso 1 1 calc R
C28 C 1.35438(18) 0.9846(4) 0.65688(16) 0.0471(8) Uani 1 1 d .
H28A H 1.3704 0.9545 0.6099 0.057 Uiso 1 1 calc R
H28B H 1.3435 1.0877 0.6544 0.057 Uiso 1 1 calc R
C29 C 1.42661(18) 0.9582(4) 0.71224(17) 0.0521(9) Uani 1 1 d .
H29A H 1.4116 0.9925 0.7588 0.063 Uiso 1 1 calc R
H29B H 1.4359 0.8549 0.7163 0.063 Uiso 1 1 calc R
C30 C 1.50662(19) 1.0282(4) 0.69676(17) 0.0501(8) Uani 1 1 d .
H30A H 1.4946 1.1268 0.6813 0.060 Uiso 1 1 calc R
H30B H 1.5287 0.9780 0.6567 0.060 Uiso 1 1 calc R
C31 C 1.57284(19) 1.0307(4) 0.75907(18) 0.0503(9) Uani 1 1 d .
H31 H 1.5497 1.0848 0.7981 0.060 Uiso 1 1 calc R
C32 C 1.6491(2) 1.1101(5) 0.74043(19) 0.0625(10) Uani 1 1 d .
H32A H 1.6331 1.2047 0.7228 0.094 Uiso 1 1 calc R
H32B H 1.6750 1.0582 0.7035 0.094 Uiso 1 1 calc R
H32C H 1.6884 1.1187 0.7829 0.094 Uiso 1 1 calc R
C33 C 1.2461(2) 0.9546(6) 0.74148(16) 0.0652(11) Uani 1 1 d .
H33A H 1.2021 0.8916 0.7545 0.098 Uiso 1 1 calc R
H33B H 1.2253 1.0519 0.7377 0.098 Uiso 1 1 calc R
H33C H 1.2930 0.9500 0.7781 0.098 Uiso 1 1 calc R
C34 C 1.5954(2) 0.8858(5) 0.7881(2) 0.0733(12) Uani 1 1 d .
H34A H 1.6178 0.8289 0.7511 0.110 Uiso 1 1 calc R
H34B H 1.5461 0.8396 0.8032 0.110 Uiso 1 1 calc R
H34C H 1.6371 0.8949 0.8290 0.110 Uiso 1 1 calc R
C35 C 0.8407(2) 0.2562(5) 0.7045(2) 0.0648(11) Uani 1 1 d .
H35A H 0.8353 0.2063 0.7493 0.097 Uiso 1 1 calc R
H35B H 0.8710 0.1966 0.6734 0.097 Uiso 1 1 calc R
H35C H 0.7857 0.2769 0.6810 0.097 Uiso 1 1 calc R
C36 C 0.96430(18) 0.3735(4) 0.74936(16) 0.0459(8) Uani 1 1 d .
C37 C 1.0030(2) 0.2480(4) 0.76936(19) 0.0530(9) Uani 1 1 d .
H37 H 0.9740 0.1609 0.7630 0.064 Uiso 1 1 calc R
C38 C 1.0849(2) 0.2498(4) 0.79893(19) 0.0536(9) Uani 1 1 d .
H38 H 1.1112 0.1629 0.8127 0.064 Uiso 1 1 calc R
C39 C 1.12908(19) 0.3742(4) 0.80876(16) 0.0458(8) Uani 1 1 d .
C40 C 1.0882(2) 0.4982(4) 0.78923(19) 0.0577(10) Uani 1 1 d .
H40 H 1.1166 0.5856 0.7963 0.069 Uiso 1 1 calc R
C41 C 1.0067(2) 0.4988(4) 0.75955(19) 0.0577(10) Uani 1 1 d .
H41 H 0.9802 0.5858 0.7463 0.069 Uiso 1 1 calc R
C42 C 1.21990(18) 0.3707(4) 0.83578(16) 0.0465(8) Uani 1 1 d .
H42 H 1.2310 0.2776 0.8600 0.056 Uiso 1 1 calc R
C43 C 1.24571(19) 0.4871(4) 0.88997(17) 0.0530(9) Uani 1 1 d .
H43A H 1.2350 0.5807 0.8675 0.064 Uiso 1 1 calc R
H43B H 1.2117 0.4797 0.9306 0.064 Uiso 1 1 calc R
C44 C 1.33632(19) 0.4763(4) 0.91707(16) 0.0452(8) Uani 1 1 d .
C45 C 1.39788(19) 0.4683(4) 0.86136(15) 0.0419(7) Uani 1 1 d .
C46 C 1.36619(18) 0.3614(4) 0.80270(15) 0.0458(8) Uani 1 1 d .
H46A H 1.4002 0.3711 0.7622 0.055 Uiso 1 1 calc R
H46B H 1.3743 0.2644 0.8218 0.055 Uiso 1 1 calc R
C47 C 1.27551(18) 0.3799(4) 0.77523(16) 0.0491(8) Uani 1 1 d .
H47A H 1.2595 0.3056 0.7396 0.059 Uiso 1 1 calc R
H47B H 1.2678 0.4730 0.7515 0.059 Uiso 1 1 calc R
C48 C 1.4046(2) 0.6162(4) 0.82764(19) 0.0535(9) Uani 1 1 d .
H48A H 1.4324 0.6810 0.8627 0.080 Uiso 1 1 calc R
H48B H 1.3491 0.6520 0.8125 0.080 Uiso 1 1 calc R
H48C H 1.4366 0.6095 0.7863 0.080 Uiso 1 1 calc R
C49 C 1.3587(2) 0.4736(4) 0.98624(16) 0.0492(8) Uani 1 1 d .
H49 H 1.3160 0.4780 1.0171 0.059 Uiso 1 1 calc R
C50 C 1.44507(18) 0.4644(4) 1.01982(16) 0.0493(8) Uani 1 1 d .
H50A H 1.4542 0.3693 1.0412 0.059 Uiso 1 1 calc R
H50B H 1.4529 0.5349 1.0586 0.059 Uiso 1 1 calc R
C51 C 1.50944(18) 0.4903(4) 0.96723(15) 0.0419(7) Uani 1 1 d .
H51 H 1.5139 0.5944 0.9587 0.050 Uiso 1 1 calc R
C52 C 1.48310(18) 0.4162(3) 0.89606(14) 0.0404(7) Uani 1 1 d .
H52 H 1.4759 0.3140 0.9076 0.048 Uiso 1 1 calc R
C53 C 1.59323(18) 0.4345(4) 0.99704(14) 0.0419(7) Uani 1 1 d .
H53 H 1.5860 0.3303 1.0032 0.050 Uiso 1 1 calc R
C54 C 1.66373(18) 0.4516(4) 0.94868(15) 0.0420(7) Uani 1 1 d .
C55 C 1.63635(18) 0.3707(4) 0.88013(15) 0.0478(8) Uani 1 1 d .
H55A H 1.6782 0.3833 0.8458 0.057 Uiso 1 1 calc R
H55B H 1.6329 0.2685 0.8909 0.057 Uiso 1 1 calc R
C56 C 1.55226(18) 0.4224(4) 0.84641(15) 0.0483(8) Uani 1 1 d .
H56A H 1.5359 0.3643 0.8038 0.058 Uiso 1 1 calc R
H56B H 1.5581 0.5214 0.8304 0.058 Uiso 1 1 calc R
C57 C 1.6812(2) 0.6069(4) 0.9330(2) 0.0571(9) Uani 1 1 d .
H57A H 1.7016 0.6549 0.9771 0.086 Uiso 1 1 calc R
H57B H 1.6302 0.6526 0.9127 0.086 Uiso 1 1 calc R
H57C H 1.7229 0.6126 0.8989 0.086 Uiso 1 1 calc R
C58 C 1.6305(2) 0.4895(4) 1.06890(16) 0.0536(9) Uani 1 1 d .
H58A H 1.6014 0.4499 1.1081 0.064 Uiso 1 1 calc R
H58B H 1.6281 0.5940 1.0708 0.064 Uiso 1 1 calc R
C59 C 1.7201(2) 0.4373(5) 1.07313(16) 0.0572(9) Uani 1 1 d .
H59A H 1.7285 0.3583 1.1075 0.069 Uiso 1 1 calc R
H59B H 1.7585 0.5148 1.0889 0.069 Uiso 1 1 calc R
C60 C 1.73634(19) 0.3868(4) 0.99731(16) 0.0491(8) Uani 1 1 d .
H60 H 1.7280 0.2820 0.9964 0.059 Uiso 1 1 calc R
C61 C 1.8263(2) 0.4128(5) 0.98207(17) 0.0585(10) Uani 1 1 d .
H61 H 1.8375 0.5165 0.9872 0.070 Uiso 1 1 calc R
C62 C 1.8855(2) 0.3344(5) 1.0383(2) 0.0679(11) Uani 1 1 d .
H62A H 1.8653 0.3493 1.0856 0.082 Uiso 1 1 calc R
H62B H 1.8820 0.2318 1.0280 0.082 Uiso 1 1 calc R
C63 C 1.9743(2) 0.3771(8) 1.0428(2) 0.1009(18) Uani 1 1 d .
H63A H 1.9780 0.4816 1.0442 0.121 Uiso 1 1 calc R
H63B H 1.9984 0.3445 0.9994 0.121 Uiso 1 1 calc R
C64 C 2.0249(2) 0.3164(5) 1.1080(2) 0.0733(12) Uani 1 1 d .
H64A H 1.9981 0.3460 1.1504 0.088 Uiso 1 1 calc R
H64B H 2.0208 0.2120 1.1051 0.088 Uiso 1 1 calc R
C65 C 2.1119(3) 0.3523(11) 1.1204(3) 0.151(3) Uani 1 1 d .
H65 H 2.1302 0.2783 1.0875 0.181 Uiso 1 1 calc R
C66 C 2.1537(3) 0.2829(8) 1.1874(2) 0.110(2) Uani 1 1 d .
H66A H 2.1463 0.1802 1.1843 0.165 Uiso 1 1 calc R
H66B H 2.1289 0.3188 1.2292 0.165 Uiso 1 1 calc R
H66C H 2.2129 0.3053 1.1918 0.165 Uiso 1 1 calc R
C67 C 1.8438(2) 0.3690(6) 0.9072(2) 0.0798(13) Uani 1 1 d .
H67A H 1.8144 0.4323 0.8724 0.120 Uiso 1 1 calc R
H67B H 1.8251 0.2716 0.8982 0.120 Uiso 1 1 calc R
H67C H 1.9034 0.3750 0.9030 0.120 Uiso 1 1 calc R
C68 C 2.1485(4) 0.4530(12) 1.0918(6) 0.225(6) Uani 1 1 d .
H68A H 2.1234 0.5432 1.1035 0.337 Uiso 1 1 calc R
H68B H 2.1434 0.4403 1.0401 0.337 Uiso 1 1 calc R
H68C H 2.2071 0.4532 1.1098 0.337 Uiso 1 1 calc R

loop_
_atom_site_aniso_label
_atom_site_aniso_U_11
_atom_site_aniso_U_22
_atom_site_aniso_U_33
_atom_site_aniso_U_23
_atom_site_aniso_U_13
_atom_site_aniso_U_12
O1 0.0362(12) 0.0869(19) 0.0686(15) 0.0022(15) -0.0015(11) -0.0040(13)
O2 0.0402(12) 0.0659(16) 0.0625(14) -0.0010(13) -0.0008(10) -0.0038(12)
C1 0.0435(19) 0.083(3) 0.057(2) -0.011(2) -0.0006(17) 0.006(2)
C2 0.0337(17) 0.066(2) 0.0484(18) -0.0048(18) -0.0006(14) -0.0026(17)
C3 0.0420(19) 0.065(2) 0.054(2) 0.0092(18) -0.0020(16) -0.0012(18)
C4 0.0422(18) 0.060(2) 0.059(2) 0.0089(18) 0.0004(16) -0.0096(17)
C5 0.0379(17) 0.053(2) 0.0421(16) -0.0040(16) 0.0016(13) -0.0049(16)
C6 0.047(2) 0.064(3) 0.066(2) 0.0132(19) -0.0020(17) -0.0089(18)
C7 0.045(2) 0.076(3) 0.071(2) 0.012(2) 0.0018(17) -0.019(2)
C8 0.0372(16) 0.0468(19) 0.0455(16) -0.0022(16) 0.0043(13) -0.0061(15)
C9 0.0397(17) 0.051(2) 0.0388(16) -0.0038(15) 0.0022(13) -0.0065(15)
C10 0.0390(16) 0.0400(18) 0.0377(15) -0.0064(13) 0.0027(13) -0.0050(14)
C11 0.0415(16) 0.0366(18) 0.0341(14) -0.0030(13) 0.0036(12) -0.0018(14)
C12 0.0410(17) 0.0459(19) 0.0383(15) -0.0059(15) 0.0035(13) -0.0017(15)
C13 0.0375(16) 0.052(2) 0.0456(16) -0.0089(16) 0.0072(13) -0.0016(15)
C14 0.0463(18) 0.044(2) 0.0486(17) 0.0023(15) 0.0084(15) -0.0026(15)
C15 0.0431(17) 0.046(2) 0.0354(15) -0.0052(14) 0.0016(14) -0.0042(15)
C16 0.0424(17) 0.051(2) 0.0377(15) -0.0040(14) 0.0062(13) -0.0029(16)
C17 0.0375(16) 0.0382(18) 0.0381(15) -0.0031(13) 0.0047(13) 0.0005(13)
C18 0.0342(15) 0.0386(18) 0.0360(14) -0.0009(13) 0.0028(12) -0.0009(13)
C19 0.0352(15) 0.0348(16) 0.0384(14) -0.0009(13) 0.0035(12) 0.0002(13)
C20 0.0370(15) 0.0377(17) 0.0383(15) 0.0040(14) 0.0033(12) 0.0019(14)
C21 0.0396(17) 0.0509(19) 0.0352(15) -0.0054(15) 0.0010(13) 0.0010(15)
C22 0.0364(16) 0.054(2) 0.0360(15) -0.0039(15) 0.0034(12) 0.0001(15)
C23 0.0476(19) 0.0413(19) 0.0568(19) 0.0088(16) 0.0062(16) 0.0000(15)
C24 0.0405(17) 0.047(2) 0.0481(17) -0.0048(15) 0.0091(14) -0.0002(14)
C25 0.0363(16) 0.0479(19) 0.0463(16) 0.0005(15) 0.0049(13) 0.0035(15)
C26 0.0354(15) 0.0357(16) 0.0413(15) 0.0043(13) 0.0011(12) 0.0020(13)
C27 0.0365(16) 0.048(2) 0.0437(16) 0.0095(14) -0.0001(13) 0.0009(14)
C28 0.0389(17) 0.053(2) 0.0482(17) 0.0086(16) -0.0009(14) -0.0025(15)
C29 0.0409(18) 0.060(2) 0.0548(19) 0.0136(17) -0.0010(15) -0.0084(17)
C30 0.0399(18) 0.062(2) 0.0476(18) 0.0023(16) 0.0015(15) -0.0084(16)
C31 0.0403(18) 0.058(2) 0.0525(19) -0.0007(17) 0.0025(15) -0.0058(16)
C32 0.047(2) 0.084(3) 0.057(2) -0.008(2) 0.0063(17) -0.0164(19)
C33 0.0427(19) 0.110(3) 0.0420(17) 0.001(2) -0.0019(15) -0.010(2)
C34 0.049(2) 0.075(3) 0.091(3) 0.017(2) -0.013(2) -0.001(2)
C35 0.045(2) 0.077(3) 0.071(2) -0.001(2) -0.0046(18) -0.0154(19)
C36 0.0411(17) 0.057(2) 0.0403(16) -0.0008(16) 0.0056(13) -0.0027(17)
C37 0.0421(19) 0.050(2) 0.067(2) -0.0027(18) 0.0044(17) -0.0056(16)
C38 0.046(2) 0.050(2) 0.065(2) -0.0049(17) 0.0024(18) 0.0015(16)
C39 0.0424(17) 0.053(2) 0.0419(16) 0.0027(16) 0.0014(13) -0.0035(17)
C40 0.054(2) 0.051(2) 0.066(2) 0.0143(18) -0.0048(18) -0.0124(18)
C41 0.056(2) 0.051(2) 0.064(2) 0.0148(18) -0.0048(18) -0.0042(18)
C42 0.0410(17) 0.053(2) 0.0452(17) 0.0040(16) 0.0022(14) -0.0055(17)
C43 0.0435(19) 0.066(2) 0.0499(18) -0.0070(17) 0.0049(15) 0.0009(17)
C44 0.0425(18) 0.048(2) 0.0459(18) -0.0027(15) 0.0061(14) -0.0024(15)
C45 0.0447(17) 0.0425(19) 0.0384(15) 0.0021(14) 0.0042(13) -0.0045(15)
C46 0.0427(17) 0.057(2) 0.0382(15) -0.0044(15) 0.0039(13) -0.0017(16)
C47 0.0443(18) 0.062(2) 0.0406(16) 0.0005(17) 0.0003(14) -0.0038(18)
C48 0.048(2) 0.050(2) 0.062(2) 0.0104(17) 0.0006(17) -0.0003(16)
C49 0.0473(18) 0.058(2) 0.0433(17) -0.0080(16) 0.0100(14) -0.0031(17)
C50 0.0457(18) 0.063(2) 0.0396(16) -0.0084(16) 0.0051(14) -0.0008(17)
C51 0.0426(17) 0.0432(19) 0.0400(16) -0.0026(14) 0.0036(13) -0.0019(14)
C52 0.0432(17) 0.041(2) 0.0365(15) -0.0009(13) 0.0026(13) -0.0037(14)
C53 0.0463(18) 0.0433(18) 0.0355(15) -0.0024(14) -0.0002(13) -0.0005(15)
C54 0.0403(17) 0.0463(19) 0.0386(15) -0.0004(15) -0.0002(13) -0.0032(15)
C55 0.0456(18) 0.059(2) 0.0382(15) -0.0054(16) 0.0041(13) 0.0030(17)
C56 0.0465(18) 0.063(2) 0.0352(15) -0.0032(15) 0.0030(14) -0.0008(16)
C57 0.048(2) 0.056(2) 0.068(2) 0.0043(18) 0.0070(17) -0.0075(17)
C58 0.052(2) 0.068(3) 0.0403(17) -0.0081(16) 0.0003(15) -0.0017(18)
C59 0.052(2) 0.075(3) 0.0425(17) -0.0046(18) -0.0050(15) 0.000(2)
C60 0.0465(18) 0.055(2) 0.0452(17) -0.0024(16) 0.0006(14) 0.0020(17)
C61 0.0439(19) 0.075(3) 0.056(2) -0.0018(19) 0.0019(16) -0.0002(17)
C62 0.049(2) 0.086(3) 0.066(2) 0.006(2) -0.0055(18) -0.003(2)
C63 0.057(3) 0.148(5) 0.094(3) 0.032(4) -0.008(2) -0.009(3)
C64 0.058(2) 0.088(3) 0.073(3) 0.006(2) 0.002(2) 0.005(2)
C65 0.071(3) 0.259(10) 0.116(4) 0.077(6) -0.023(3) -0.042(5)
C66 0.053(3) 0.193(7) 0.082(3) 0.013(4) 0.001(2) -0.005(3)
C67 0.051(2) 0.123(4) 0.066(2) 0.000(3) 0.0080(18) 0.014(3)
C68 0.099(5) 0.270(12) 0.289(11) 0.191(10) -0.062(6) -0.080(6)

loop_
_atom_type_symbol
_atom_type_description
_atom_type_scat_dispersion_real
_atom_type_scat_dispersion_imag
_atom_type_scat_source
C C 0.0033 0.0016 'International Tables Vol C Tables 4.2.6.8 and 6.1.1.4'
H H 0.0000 0.0000 'International Tables Vol C Tables 4.2.6.8 and 6.1.1.4'
O O 0.0106 0.0060 'International Tables Vol C Tables 4.2.6.8 and 6.1.1.4'

loop_
_exptl_crystal_face_index_h
_exptl_crystal_face_index_k
_exptl_crystal_face_index_l
_exptl_crystal_face_perp_dist
-3 0 -1 0.073000
3 -14 1 0.060000
17 1 5 0.111000
-3 7 -1 0.105000
-6 1 7 0.102000
1 2 11 0.115000
9 -1 -6 0.069000
-9 -1 -8 0.100000
-5 4 -6 0.072000
-1 16 -7 0.081000

loop_
_geom_angle_atom_site_label_1
_geom_angle_atom_site_label_2
_geom_angle_atom_site_label_3
_geom_angle
C2 O1 C1 116.8(3)
C36 O2 C35 116.9(3)
O1 C1 H1A 109.5
O1 C1 H1B 109.5
H1A C1 H1B 109.5
O1 C1 H1C 109.5
H1A C1 H1C 109.5
H1B C1 H1C 109.5
O1 C2 C3 124.8(3)
O1 C2 C7 115.7(3)
C3 C2 C7 119.5(3)
C2 C3 C4 119.1(3)
C2 C3 H3 120.4
C4 C3 H3 120.4
C5 C4 C3 122.6(3)
C5 C4 H4 118.7
C3 C4 H4 118.7
C4 C5 C6 116.7(3)
C4 C5 C8 119.8(3)
C6 C5 C8 123.5(3)
C7 C6 C5 121.7(3)
C7 C6 H6 119.2
C5 C6 H6 119.2
C2 C7 C6 120.3(3)
C2 C7 H7 119.8
C6 C7 H7 119.8
C5 C8 C13 114.3(2)
C5 C8 C9 112.9(3)
C13 C8 C9 107.5(3)
C5 C8 H8 107.2
C13 C8 H8 107.2
C9 C8 H8 107.2
C10 C9 C8 112.1(3)
C10 C9 H9A 109.2
C8 C9 H9A 109.2
C10 C9 H9B 109.2
C8 C9 H9B 109.2
H9A C9 H9B 107.9
C15 C10 C9 120.7(3)
C15 C10 C11 123.0(3)
C9 C10 C11 116.3(2)
C14 C11 C10 108.7(2)
C14 C11 C12 109.6(3)
C10 C11 C12 109.0(2)
C14 C11 C18 111.5(3)
C10 C11 C18 109.1(2)
C12 C11 C18 108.9(2)
C13 C12 C11 115.2(3)
C13 C12 H12A 108.5
C11 C12 H12A 108.5
C13 C12 H12B 108.5
C11 C12 H12B 108.5
H12A C12 H12B 107.5
C8 C13 C12 110.8(2)
C8 C13 H13A 109.5
C12 C13 H13A 109.5
C8 C13 H13B 109.5
C12 C13 H13B 109.5
H13A C13 H13B 108.1
C11 C14 H14A 109.5
C11 C14 H14B 109.5
H14A C14 H14B 109.5
C11 C14 H14C 109.5
H14A C14 H14C 109.5
H14B C14 H14C 109.5
C10 C15 C16 125.8(3)
C10 C15 H15 117.1
C16 C15 H15 117.1
C15 C16 C17 113.1(2)
C15 C16 H16A 109.0
C17 C16 H16A 109.0
C15 C16 H16B 109.0
C17 C16 H16B 109.0
H16A C16 H16B 107.8
C19 C17 C18 109.9(2)
C19 C17 C16 110.4(2)
C18 C17 C16 110.2(2)
C19 C17 H17 108.8
C18 C17 H17 108.8
C16 C17 H17 108.8
C17 C18 C22 110.5(2)
C17 C18 C11 113.7(2)
C22 C18 C11 113.3(2)
C17 C18 H18 106.3
C22 C18 H18 106.3
C11 C18 H18 106.3
C17 C19 C24 118.4(2)
C17 C19 C20 115.3(2)
C24 C19 C20 104.2(2)
C17 C19 H19 106.0
C24 C19 H19 106.0
C20 C19 H19 106.0
C21 C20 C23 111.2(3)
C21 C20 C19 106.1(2)
C23 C20 C19 112.2(3)
C21 C20 C26 117.4(3)
C23 C20 C26 109.6(2)
C19 C20 C26 99.8(2)
C20 C21 C22 112.1(3)
C20 C21 H21A 109.2
C22 C21 H21A 109.2
C20 C21 H21B 109.2
C22 C21 H21B 109.2
H21A C21 H21B 107.9
C21 C22 C18 114.4(2)
C21 C22 H22A 108.7
C18 C22 H22A 108.7
C21 C22 H22B 108.7
C18 C22 H22B 108.7
H22A C22 H22B 107.6
C20 C23 H23A 109.5
C20 C23 H23B 109.5
H23A C23 H23B 109.5
C20 C23 H23C 109.5
H23A C23 H23C 109.5
H23B C23 H23C 109.5
C19 C24 C25 103.8(2)
C19 C24 H24A 111.0
C25 C24 H24A 111.0
C19 C24 H24B 111.0
C25 C24 H24B 111.0
H24A C24 H24B 109.0
C24 C25 C26 106.8(2)
C24 C25 H25A 110.4
C26 C25 H25A 110.4
C24 C25 H25B 110.4
C26 C25 H25B 110.4
H25A C25 H25B 108.6
C27 C26 C25 112.5(2)
C27 C26 C20 119.4(2)
C25 C26 C20 103.7(2)
C27 C26 H26 106.9
C25 C26 H26 106.9
C20 C26 H26 106.9
C33 C27 C26 112.4(3)
C33 C27 C28 110.1(3)
C26 C27 C28 111.0(2)
C33 C27 H27 107.7
C26 C27 H27 107.7
C28 C27 H27 107.7
C29 C28 C27 115.1(3)
C29 C28 H28A 108.5
C27 C28 H28A 108.5
C29 C28 H28B 108.5
C27 C28 H28B 108.5
H28A C28 H28B 107.5
C30 C29 C28 114.7(3)
C30 C29 H29A 108.6
C28 C29 H29A 108.6
C30 C29 H29B 108.6
C28 C29 H29B 108.6
H29A C29 H29B 107.6
C29 C30 C31 114.6(3)
C29 C30 H30A 108.6
C31 C30 H30A 108.6
C29 C30 H30B 108.6
C31 C30 H30B 108.6
H30A C30 H30B 107.6
C34 C31 C30 113.5(3)
C34 C31 C32 110.9(3)
C30 C31 C32 111.2(3)
C34 C31 H31 106.9
C30 C31 H31 106.9
C32 C31 H31 106.9
C31 C32 H32A 109.5
C31 C32 H32B 109.5
H32A C32 H32B 109.5
C31 C32 H32C 109.5
H32A C32 H32C 109.5
H32B C32 H32C 109.5
C27 C33 H33A 109.5
C27 C33 H33B 109.5
H33A C33 H33B 109.5
C27 C33 H33C 109.5
H33A C33 H33C 109.5
H33B C33 H33C 109.5
C31 C34 H34A 109.5
C31 C34 H34B 109.5
H34A C34 H34B 109.5
C31 C34 H34C 109.5
H34A C34 H34C 109.5
H34B C34 H34C 109.5
O2 C35 H35A 109.5
O2 C35 H35B 109.5
H35A C35 H35B 109.5
O2 C35 H35C 109.5
H35A C35 H35C 109.5
H35B C35 H35C 109.5
C41 C36 O2 115.8(3)
C41 C36 C37 119.6(3)
O2 C36 C37 124.5(3)
C36 C37 C38 119.5(3)
C36 C37 H37 120.2
C38 C37 H37 120.2
C39 C38 C37 121.9(3)
C39 C38 H38 119.0
C37 C38 H38 119.0
C38 C39 C40 117.2(3)
C38 C39 C42 120.2(3)
C40 C39 C42 122.5(3)
C39 C40 C41 121.9(3)
C39 C40 H40 119.1
C41 C40 H40 119.1
C36 C41 C40 119.9(3)
C36 C41 H41 120.0
C40 C41 H41 120.0
C39 C42 C47 112.0(2)
C39 C42 C43 113.9(3)
C47 C42 C43 108.4(3)
C39 C42 H42 107.5
C47 C42 H42 107.5
C43 C42 H42 107.5
C44 C43 C42 111.8(3)
C44 C43 H43A 109.2
C42 C43 H43A 109.2
C44 C43 H43B 109.2
C42 C43 H43B 109.2
H43A C43 H43B 107.9
C49 C44 C43 120.1(3)
C49 C44 C45 123.0(3)
C43 C44 C45 116.9(3)
C44 C45 C48 108.5(3)
C44 C45 C46 109.4(3)
C48 C45 C46 109.1(3)
C44 C45 C52 110.0(2)
C48 C45 C52 111.4(3)
C46 C45 C52 108.5(3)
C47 C46 C45 114.4(3)
C47 C46 H46A 108.7
C45 C46 H46A 108.7
C47 C46 H46B 108.7
C45 C46 H46B 108.7
H46A C46 H46B 107.6
C46 C47 C42 111.2(2)
C46 C47 H47A 109.4
C42 C47 H47A 109.4
C46 C47 H47B 109.4
C42 C47 H47B 109.4
H47A C47 H47B 108.0
C45 C48 H48A 109.5
C45 C48 H48B 109.5
H48A C48 H48B 109.5
C45 C48 H48C 109.5
H48A C48 H48C 109.5
H48B C48 H48C 109.5
C44 C49 C50 125.6(3)
C44 C49 H49 117.2
C50 C49 H49 117.2
C49 C50 C51 113.0(3)
C49 C50 H50A 109.0
C51 C50 H50A 109.0
C49 C50 H50B 109.0
C51 C50 H50B 109.0
H50A C50 H50B 107.8
C53 C51 C50 110.4(2)
C53 C51 C52 109.3(3)
C50 C51 C52 110.1(3)
C53 C51 H51 109.0
C50 C51 H51 109.0
C52 C51 H51 109.0
C56 C52 C51 111.0(2)
C56 C52 C45 114.0(2)
C51 C52 C45 112.7(2)
C56 C52 H52 106.2
C51 C52 H52 106.2
C45 C52 H52 106.2
C51 C53 C58 118.6(3)
C51 C53 C54 115.8(2)
C58 C53 C54 103.7(2)
C51 C53 H53 105.9
C58 C53 H53 105.9
C54 C53 H53 105.9
C57 C54 C55 111.0(3)
C57 C54 C53 112.2(3)
C55 C54 C53 106.0(2)
C57 C54 C60 110.4(3)
C55 C54 C60 116.5(3)
C53 C54 C60 100.1(2)
C56 C55 C54 111.5(3)
C56 C55 H55A 109.3
C54 C55 H55A 109.3
C56 C55 H55B 109.3
C54 C55 H55B 109.3
H55A C55 H55B 108.0
C55 C56 C52 114.3(2)
C55 C56 H56A 108.7
C52 C56 H56A 108.7
C55 C56 H56B 108.7
C52 C56 H56B 108.7
H56A C56 H56B 107.6
C54 C57 H57A 109.5
C54 C57 H57B 109.5
H57A C57 H57B 109.5
C54 C57 H57C 109.5
H57A C57 H57C 109.5
H57B C57 H57C 109.5
C53 C58 C59 103.4(3)
C53 C58 H58A 111.1
C59 C58 H58A 111.1
C53 C58 H58B 111.1
C59 C58 H58B 111.1
H58A C58 H58B 109.0
C58 C59 C60 107.1(2)
C58 C59 H59A 110.3
C60 C59 H59A 110.3
C58 C59 H59B 110.3
C60 C59 H59B 110.3
H59A C59 H59B 108.5
C61 C60 C54 120.6(3)
C61 C60 C59 111.8(3)
C54 C60 C59 103.8(3)
C61 C60 H60 106.6
C54 C60 H60 106.6
C59 C60 H60 106.6
C67 C61 C60 113.3(3)
C67 C61 C62 110.2(3)
C60 C61 C62 109.5(3)
C67 C61 H61 107.9
C60 C61 H61 107.9
C62 C61 H61 107.9
C63 C62 C61 116.2(4)
C63 C62 H62A 108.2
C61 C62 H62A 108.2
C63 C62 H62B 108.2
C61 C62 H62B 108.2
H62A C62 H62B 107.4
C62 C63 C64 112.8(4)
C62 C63 H63A 109.0
C64 C63 H63A 109.0
C62 C63 H63B 109.0
C64 C63 H63B 109.0
H63A C63 H63B 107.8
C65 C64 C63 119.0(4)
C65 C64 H64A 107.6
C63 C64 H64A 107.6
C65 C64 H64B 107.6
C63 C64 H64B 107.6
H64A C64 H64B 107.0
C68 C65 C64 126.5(6)
C68 C65 C66 119.0(6)
C64 C65 C66 112.6(5)
C68 C65 H65 94.6
C64 C65 H65 94.6
C66 C65 H65 94.6
C65 C66 H66A 109.5
C65 C66 H66B 109.5
H66A C66 H66B 109.5
C65 C66 H66C 109.5
H66A C66 H66C 109.5
H66B C66 H66C 109.5
C61 C67 H67A 109.5
C61 C67 H67B 109.5
H67A C67 H67B 109.5
C61 C67 H67C 109.5
H67A C67 H67C 109.5
H67B C67 H67C 109.5
C65 C68 H68A 109.5
C65 C68 H68B 109.5
H68A C68 H68B 109.5
C65 C68 H68C 109.5
H68A C68 H68C 109.5
H68B C68 H68C 109.5

loop_
_geom_bond_atom_site_label_1
_geom_bond_atom_site_label_2
_geom_bond_distance
O1 C2 1.379(4)
O1 C1 1.429(5)
O2 C36 1.376(4)
O2 C35 1.415(5)
C1 H1A 0.9800
C1 H1B 0.9800
C1 H1C 0.9800
C2 C3 1.379(5)
C2 C7 1.379(5)
C3 C4 1.392(4)
C3 H3 0.9500
C4 C5 1.383(5)
C4 H4 0.9500
C5 C6 1.387(5)
C5 C8 1.511(4)
C6 C7 1.384(5)
C6 H6 0.9500
C7 H7 0.9500
C8 C13 1.524(4)
C8 C9 1.537(5)
C8 H8 1.0000
C9 C10 1.512(4)
C9 H9A 0.9900
C9 H9B 0.9900
C10 C15 1.322(4)
C10 C11 1.537(4)
C11 C14 1.533(4)
C11 C12 1.552(4)
C11 C18 1.557(4)
C12 C13 1.530(4)
C12 H12A 0.9900
C12 H12B 0.9900
C13 H13A 0.9900
C13 H13B 0.9900
C14 H14A 0.9800
C14 H14B 0.9800
C14 H14C 0.9800
C15 C16 1.494(4)
C15 H15 0.9500
C16 C17 1.535(4)
C16 H16A 0.9900
C16 H16B 0.9900
C17 C19 1.516(4)
C17 C18 1.532(4)
C17 H17 1.0000
C18 C22 1.540(4)
C18 H18 1.0000
C19 C24 1.530(4)
C19 C20 1.543(4)
C19 H19 1.0000
C20 C21 1.522(4)
C20 C23 1.536(5)
C20 C26 1.557(4)
C21 C22 1.536(4)
C21 H21A 0.9900
C21 H21B 0.9900
C22 H22A 0.9900
C22 H22B 0.9900
C23 H23A 0.9800
C23 H23B 0.9800
C23 H23C 0.9800
C24 C25 1.547(4)
C24 H24A 0.9900
C24 H24B 0.9900
C25 C26 1.551(4)
C25 H25A 0.9900
C25 H25B 0.9900
C26 C27 1.533(4)
C26 H26 1.0000
C27 C33 1.519(5)
C27 C28 1.536(4)
C27 H27 1.0000
C28 C29 1.517(4)
C28 H28A 0.9900
C28 H28B 0.9900
C29 C30 1.513(4)
C29 H29A 0.9900
C29 H29B 0.9900
C30 C31 1.517(4)
C30 H30A 0.9900
C30 H30B 0.9900
C31 C34 1.508(6)
C31 C32 1.519(5)
C31 H31 1.0000
C32 H32A 0.9800
C32 H32B 0.9800
C32 H32C 0.9800
C33 H33A 0.9800
C33 H33B 0.9800
C33 H33C 0.9800
C34 H34A 0.9800
C34 H34B 0.9800
C34 H34C 0.9800
C35 H35A 0.9800
C35 H35B 0.9800
C35 H35C 0.9800
C36 C41 1.375(5)
C36 C37 1.378(5)
C37 C38 1.395(5)
C37 H37 0.9500
C38 C39 1.381(5)
C38 H38 0.9500
C39 C40 1.381(5)
C39 C42 1.516(4)
C40 C41 1.388(5)
C40 H40 0.9500
C41 H41 0.9500
C42 C47 1.527(4)
C42 C43 1.534(5)
C42 H42 1.0000
C43 C44 1.516(4)
C43 H43A 0.9900
C43 H43B 0.9900
C44 C49 1.323(4)
C44 C45 1.522(4)
C45 C48 1.545(5)
C45 C46 1.550(4)
C45 C52 1.555(4)
C46 C47 1.525(4)
C46 H46A 0.9900
C46 H46B 0.9900
C47 H47A 0.9900
C47 H47B 0.9900
C48 H48A 0.9800
C48 H48B 0.9800
C48 H48C 0.9800
C49 C50 1.487(4)
C49 H49 0.9500
C50 C51 1.531(4)
C50 H50A 0.9900
C50 H50B 0.9900
C51 C53 1.518(4)
C51 C52 1.540(4)
C51 H51 1.0000
C52 C56 1.533(4)
C52 H52 1.0000
C53 C58 1.524(4)
C53 C54 1.542(4)
C53 H53 1.0000
C54 C57 1.530(5)
C54 C55 1.533(4)
C54 C60 1.551(4)
C55 C56 1.532(4)
C55 H55A 0.9900
C55 H55B 0.9900
C56 H56A 0.9900
C56 H56B 0.9900
C57 H57A 0.9800
C57 H57B 0.9800
C57 H57C 0.9800
C58 C59 1.533(5)
C58 H58A 0.9900
C58 H58B 0.9900
C59 C60 1.556(4)
C59 H59A 0.9900
C59 H59B 0.9900
C60 C61 1.537(5)
C60 H60 1.0000
C61 C67 1.526(5)
C61 C62 1.552(5)
C61 H61 1.0000
C62 C63 1.495(6)
C62 H62A 0.9900
C62 H62B 0.9900
C63 C64 1.526(6)
C63 H63A 0.9900
C63 H63B 0.9900
C64 C65 1.451(6)
C64 H64A 0.9900
C64 H64B 0.9900
C65 C68 1.271(10)
C65 C66 1.526(7)
C65 H65 1.0000
C66 H66A 0.9800
C66 H66B 0.9800
C66 H66C 0.9800
C67 H67A 0.9800
C67 H67B 0.9800
C67 H67C 0.9800
C68 H68A 0.9800
C68 H68B 0.9800
C68 H68C 0.9800

loop_
_geom_torsion_atom_site_label_1
_geom_torsion_atom_site_label_2
_geom_torsion_atom_site_label_3
_geom_torsion_atom_site_label_4
_geom_torsion
C1 O1 C2 C3 4.5(5)
C1 O1 C2 C7 -175.8(3)
O1 C2 C3 C4 179.4(3)
C7 C2 C3 C4 -0.3(5)
C2 C3 C4 C5 0.6(6)
C3 C4 C5 C6 0.0(5)
C3 C4 C5 C8 179.1(3)
C4 C5 C6 C7 -0.8(5)
C8 C5 C6 C7 -179.9(3)
O1 C2 C7 C6 179.8(3)
C3 C2 C7 C6 -0.5(6)
C5 C6 C7 C2 1.1(6)
C4 C5 C8 C13 132.2(3)
C6 C5 C8 C13 -48.8(5)
C4 C5 C8 C9 -104.4(4)
C6 C5 C8 C9 74.6(4)
C5 C8 C9 C10 174.2(3)
C13 C8 C9 C10 -58.7(3)
C8 C9 C10 C15 -126.7(3)
C8 C9 C10 C11 53.4(4)
C15 C10 C11 C14 -105.0(4)
C9 C10 C11 C14 75.0(3)
C15 C10 C11 C12 135.6(3)
C9 C10 C11 C12 -44.5(4)
C15 C10 C11 C18 16.8(4)
C9 C10 C11 C18 -163.2(3)
C14 C11 C12 C13 -72.9(3)
C10 C11 C12 C13 46.0(4)
C18 C11 C12 C13 164.8(3)
C5 C8 C13 C12 -173.7(3)
C9 C8 C13 C12 60.0(4)
C11 C12 C13 C8 -56.5(4)
C9 C10 C15 C16 180.0(3)
C11 C10 C15 C16 0.0(5)
C10 C15 C16 C17 11.6(5)
C15 C16 C17 C19 -160.9(3)
C15 C16 C17 C18 -39.3(4)
C19 C17 C18 C22 -50.7(3)
C16 C17 C18 C22 -172.6(3)
C19 C17 C18 C11 -179.4(2)
C16 C17 C18 C11 58.8(3)
C14 C11 C18 C17 74.0(3)
C10 C11 C18 C17 -46.1(3)
C12 C11 C18 C17 -164.9(2)
C14 C11 C18 C22 -53.2(3)
C10 C11 C18 C22 -173.3(3)
C12 C11 C18 C22 67.9(3)
C18 C17 C19 C24 -177.0(3)
C16 C17 C19 C24 -55.3(4)
C18 C17 C19 C20 58.6(3)
C16 C17 C19 C20 -179.6(3)
C17 C19 C20 C21 -59.7(3)
C24 C19 C20 C21 168.9(3)
C17 C19 C20 C23 61.9(3)
C24 C19 C20 C23 -69.5(3)
C17 C19 C20 C26 177.9(3)
C24 C19 C20 C26 46.5(3)
C23 C20 C21 C22 -67.1(3)
C19 C20 C21 C22 55.2(3)
C26 C20 C21 C22 165.6(2)
C20 C21 C22 C18 -54.8(4)
C17 C18 C22 C21 50.8(4)
C11 C18 C22 C21 179.7(3)
C17 C19 C24 C25 -164.0(3)
C20 C19 C24 C25 -34.3(3)
C19 C24 C25 C26 8.4(3)
C24 C25 C26 C27 150.4(3)
C24 C25 C26 C20 20.1(3)
C21 C20 C26 C27 79.9(4)
C23 C20 C26 C27 -48.2(4)
C19 C20 C26 C27 -166.2(3)
C21 C20 C26 C25 -154.1(3)
C23 C20 C26 C25 77.8(3)
C19 C20 C26 C25 -40.2(3)
C25 C26 C27 C33 -176.6(3)
C20 C26 C27 C33 -54.8(4)
C25 C26 C27 C28 59.5(4)
C20 C26 C27 C28 -178.7(3)
C33 C27 C28 C29 59.5(4)
C26 C27 C28 C29 -175.3(3)
C27 C28 C29 C30 177.4(3)
C28 C29 C30 C31 166.6(3)
C29 C30 C31 C34 57.4(4)
C29 C30 C31 C32 -176.7(3)
C35 O2 C36 C41 177.1(3)
C35 O2 C36 C37 -2.5(5)
C41 C36 C37 C38 -0.7(5)
O2 C36 C37 C38 178.9(3)
C36 C37 C38 C39 -0.2(5)
C37 C38 C39 C40 1.2(5)
C37 C38 C39 C42 -175.3(3)
C38 C39 C40 C41 -1.3(5)
C42 C39 C40 C41 175.1(3)
O2 C36 C41 C40 -179.0(3)
C37 C36 C41 C40 0.6(5)
C39 C40 C41 C36 0.4(6)
C38 C39 C42 C47 96.9(4)
C40 C39 C42 C47 -79.3(4)
C38 C39 C42 C43 -139.7(3)
C40 C39 C42 C43 44.1(4)
C39 C42 C43 C44 178.2(3)
C47 C42 C43 C44 -56.5(4)
C42 C43 C44 C49 -127.7(3)
C42 C43 C44 C45 52.0(4)
C49 C44 C45 C48 -106.7(4)
C43 C44 C45 C48 73.7(4)
C49 C44 C45 C46 134.5(3)
C43 C44 C45 C46 -45.2(4)
C49 C44 C45 C52 15.4(5)
C43 C44 C45 C52 -164.3(3)
C44 C45 C46 C47 47.1(4)
C48 C45 C46 C47 -71.4(3)
C52 C45 C46 C47 167.1(3)
C45 C46 C47 C42 -56.6(4)
C39 C42 C47 C46 -174.3(3)
C43 C42 C47 C46 59.3(4)
C43 C44 C49 C50 -179.6(4)
C45 C44 C49 C50 0.8(6)
C44 C49 C50 C51 12.6(5)
C49 C50 C51 C53 -161.8(3)
C49 C50 C51 C52 -41.1(4)
C53 C51 C52 C56 -50.3(4)
C50 C51 C52 C56 -171.7(3)
C53 C51 C52 C45 -179.5(2)
C50 C51 C52 C45 59.1(3)
C44 C45 C52 C56 -172.6(3)
C48 C45 C52 C56 -52.3(4)
C46 C45 C52 C56 67.7(3)
C44 C45 C52 C51 -45.0(4)
C48 C45 C52 C51 75.3(3)
C46 C45 C52 C51 -164.6(3)
C50 C51 C53 C58 -56.7(4)
C52 C51 C53 C58 -177.9(3)
C50 C51 C53 C54 179.0(3)
C52 C51 C53 C54 57.7(4)
C51 C53 C54 C57 61.8(4)
C58 C53 C54 C57 -69.9(3)
C51 C53 C54 C55 -59.6(4)
C58 C53 C54 C55 168.7(3)
C51 C53 C54 C60 178.9(3)
C58 C53 C54 C60 47.2(3)
C57 C54 C55 C56 -66.6(4)
C53 C54 C55 C56 55.5(4)
C60 C54 C55 C56 165.8(3)
C54 C55 C56 C52 -55.7(4)
C51 C52 C56 C55 51.7(4)
C45 C52 C56 C55 -179.7(3)
C51 C53 C58 C59 -167.8(3)
C54 C53 C58 C59 -37.7(4)
C53 C58 C59 C60 13.3(4)
C57 C54 C60 C61 -45.5(4)
C55 C54 C60 C61 82.4(4)
C53 C54 C60 C61 -163.9(3)
C57 C54 C60 C59 80.6(3)
C55 C54 C60 C59 -151.5(3)
C53 C54 C60 C59 -37.8(3)
C58 C59 C60 C61 147.2(3)
C58 C59 C60 C54 15.7(4)
C54 C60 C61 C67 -55.8(5)
C59 C60 C61 C67 -178.1(4)
C54 C60 C61 C62 -179.3(3)
C59 C60 C61 C62 58.4(4)
C67 C61 C62 C63 69.6(5)
C60 C61 C62 C63 -165.1(4)
C61 C62 C63 C64 169.0(4)
C62 C63 C64 C65 -178.2(6)
C63 C64 C65 C68 16.3(15)
C63 C64 C65 C66 -179.8(6)

loop_
_reflns_scale_group_code
_reflns_scale_meas_F
1 1.0

loop_
_cod_related_entry_id
_cod_related_entry_code
_cod_related_entry_database
1 8989764 ChemSpider
